data_4130567
loop_
_publ_author_name
'Bellows, Sarina M.'
'Arnet, Nicholas A.'
'Gurubasavaraj, Prabhuodeyara M.'
'Brennessel, William W.'
'Bill, Eckhard'
'Cundari, Thomas R.'
'Holland, Patrick L.'

_publ_section_title
;
 The Mechanism of N-N Double Bond Cleavage by an Iron(II) Hydride Complex.
;
_journal_issue 37
_journal_name_full 'Journal of the American Chemical Society'
_journal_page_first 12112
_journal_page_last 12123
_journal_paper_doi 10.1021/jacs.6b04654
_journal_volume 138
_journal_year 2016
_chemical_formula_moiety 'C62 H76 Fe2 N6'
_chemical_formula_sum 'C62 H76 Fe2 N6'
_chemical_formula_weight 1016.99
_chemical_name_common holpg14
_space_group_IT_number 14
_space_group_name_Hall '-P 2yn'
_space_group_name_H-M_alt 'P 1 21/n 1'
_symmetry_cell_setting monoclinic
_symmetry_space_group_name_H-M 'P 1 21/n 1'
_atom_sites_solution_hydrogens geom
_atom_sites_solution_primary direct
_atom_sites_solution_secondary difmap
_audit_creation_method SHELXL-97
_cell_angle_alpha 90.00
_cell_angle_beta 91.732(2)
_cell_angle_gamma 90.00
_cell_formula_units_Z 2
_cell_length_a 12.1883(11)
_cell_length_b 14.4703(13)
_cell_length_c 14.9963(14)
_cell_measurement_reflns_used 4052
_cell_measurement_temperature 100.0(1)
_cell_measurement_theta_max 37.31
_cell_measurement_theta_min 2.55
_cell_volume 2643.7(4)
_computing_cell_refinement 'SAINT (Bruker, 2009)'
_computing_data_collection 'APEX2 (Bruker, 2011)'
_computing_data_reduction 'SAINT (Bruker, 2009)'
_computing_molecular_graphics 'SHELXTL (Sheldrick, 2008)'
_computing_publication_material 'SHELXTL (Sheldrick, 2008)'
_computing_structure_refinement 'SHELXL-97 (Sheldrick, 2008)'
_computing_structure_solution 'SIR97 (Altomare et al., 1999)'
_diffrn_ambient_temperature 100.0(1)
_diffrn_measured_fraction_theta_full 1.000
_diffrn_measured_fraction_theta_max 1.000
_diffrn_measurement_device_type 'Bruker SMART APEX II CCD Platform'
_diffrn_measurement_method 'area detector, \w scans per \f'
_diffrn_radiation_monochromator graphite
_diffrn_radiation_source 'fine-focus sealed tube'
_diffrn_radiation_type MoK\a
_diffrn_radiation_wavelength 0.71073
_diffrn_reflns_av_R_equivalents 0.0898
_diffrn_reflns_av_sigmaI/netI 0.0679
_diffrn_reflns_limit_h_max 21
_diffrn_reflns_limit_h_min -21
_diffrn_reflns_limit_k_max 24
_diffrn_reflns_limit_k_min -24
_diffrn_reflns_limit_l_max 25
_diffrn_reflns_limit_l_min -25
_diffrn_reflns_number 81021
_diffrn_reflns_theta_full 37.78
_diffrn_reflns_theta_max 37.78
_diffrn_reflns_theta_min 1.96
_diffrn_standards_number 0
_exptl_absorpt_coefficient_mu 0.594
_exptl_absorpt_correction_T_max 0.9321
_exptl_absorpt_correction_T_min 0.8705
_exptl_absorpt_correction_type multi-scan
_exptl_absorpt_process_details 'SADABS (Sheldrick, 2008)'
_exptl_crystal_colour orange-black
_exptl_crystal_density_diffrn 1.278
_exptl_crystal_density_method 'not measured'
_exptl_crystal_description block
_exptl_crystal_F_000 1084
_exptl_crystal_size_max 0.24
_exptl_crystal_size_mid 0.14
_exptl_crystal_size_min 0.12
_refine_diff_density_max 0.799
_refine_diff_density_min -0.531
_refine_diff_density_rms 0.094
_refine_ls_extinction_method none
_refine_ls_goodness_of_fit_ref 1.018
_refine_ls_hydrogen_treatment constr
_refine_ls_matrix_type full
_refine_ls_number_parameters 322
_refine_ls_number_reflns 14166
_refine_ls_number_restraints 0
_refine_ls_restrained_S_all 1.018
_refine_ls_R_factor_all 0.0907
_refine_ls_R_factor_gt 0.0492
_refine_ls_shift/su_max 0.001
_refine_ls_shift/su_mean 0.000
_refine_ls_structure_factor_coef Fsqd
_refine_ls_weighting_details 'calc w=1/[\s^2^(Fo^2^)+(0.0505P)^2^+0.8470P] where P=(Fo^2^+2Fc^2^)/3'
_refine_ls_weighting_scheme calc
_refine_ls_wR_factor_gt 0.1084
_refine_ls_wR_factor_ref 0.1283
_reflns_number_gt 9223
_reflns_number_total 14166
_reflns_threshold_expression >2sigma(I)
_cod_data_source_file ja6b04654_si_002.cif
_cod_data_source_block 4
_cod_database_code 4130567

loop_
_symmetry_equiv_pos_as_xyz
'x, y, z'
'-x+1/2, y+1/2, -z+1/2'
'-x, -y, -z'
'x-1/2, -y-1/2, z-1/2'

loop_
_atom_site_label
_atom_site_type_symbol
_atom_site_fract_x
_atom_site_fract_y
_atom_site_fract_z
_atom_site_U_iso_or_equiv
_atom_site_adp_type
_atom_site_occupancy
_atom_site_symmetry_multiplicity
_atom_site_calc_flag
_atom_site_refinement_flags
Fe1 Fe 0.585405(14) 0.039455(13) 0.034498(12) 0.01173(4) Uani 1 1 d .
N11 N 0.64556(9) 0.04268(8) 0.16138(7) 0.01364(18) Uani 1 1 d .
N21 N 0.72294(9) 0.09994(8) -0.01220(7) 0.01350(18) Uani 1 1 d .
C11 C 0.79313(12) 0.02972(11) 0.27660(9) 0.0205(3) Uani 1 1 d .
H11A H 0.7646 -0.0288 0.2991 0.031 Uiso 1 1 calc R
H11B H 0.7673 0.0807 0.3135 0.031 Uiso 1 1 calc R
H11C H 0.8736 0.0282 0.2790 0.031 Uiso 1 1 calc R
C21 C 0.75289(10) 0.04364(9) 0.18116(8) 0.0139(2) Uani 1 1 d .
C31 C 0.83374(10) 0.06149(9) 0.11874(9) 0.0148(2) Uani 1 1 d .
H31A H 0.9072 0.0481 0.1375 0.018 Uiso 1 1 calc R
C41 C 0.81925(10) 0.09661(9) 0.03223(8) 0.0140(2) Uani 1 1 d .
C51 C 0.92203(11) 0.13617(10) -0.00758(9) 0.0180(2) Uani 1 1 d .
H51A H 0.9116 0.1408 -0.0725 0.027 Uiso 1 1 calc R
H51B H 0.9845 0.0955 0.0066 0.027 Uiso 1 1 calc R
H51C H 0.9364 0.1977 0.0174 0.027 Uiso 1 1 calc R
C12 C 0.57507(10) 0.04220(9) 0.23651(8) 0.0141(2) Uani 1 1 d .
C22 C 0.54208(11) -0.04185(9) 0.27415(9) 0.0156(2) Uani 1 1 d .
C32 C 0.48363(12) -0.03760(10) 0.35283(9) 0.0192(2) Uani 1 1 d .
H32A H 0.4629 -0.0933 0.3812 0.023 Uiso 1 1 calc R
C42 C 0.45536(12) 0.04640(11) 0.39016(9) 0.0211(3) Uani 1 1 d .
H42A H 0.4159 0.0477 0.4438 0.025 Uiso 1 1 calc R
C52 C 0.48450(11) 0.12875(11) 0.34931(9) 0.0194(3) Uani 1 1 d .
H52A H 0.4620 0.1860 0.3738 0.023 Uiso 1 1 calc R
C62 C 0.54639(11) 0.12802(10) 0.27273(9) 0.0165(2) Uani 1 1 d .
C72 C 0.56962(13) -0.13242(10) 0.23019(10) 0.0202(3) Uani 1 1 d .
H72A H 0.6399 -0.1249 0.1996 0.024 Uiso 1 1 calc R
H72B H 0.5122 -0.1457 0.1838 0.024 Uiso 1 1 calc R
C82 C 0.57963(15) -0.21557(12) 0.29150(12) 0.0293(3) Uani 1 1 d .
H82A H 0.5999 -0.2700 0.2568 0.044 Uiso 1 1 calc R
H82B H 0.5092 -0.2266 0.3194 0.044 Uiso 1 1 calc R
H82C H 0.6363 -0.2037 0.3378 0.044 Uiso 1 1 calc R
C92 C 0.58770(14) 0.21562(10) 0.22977(11) 0.0252(3) Uani 1 1 d .
H92A H 0.6673 0.2211 0.2441 0.030 Uiso 1 1 calc R
H92B H 0.5791 0.2087 0.1643 0.030 Uiso 1 1 calc R
C102 C 0.53319(14) 0.30513(11) 0.25590(12) 0.0279(3) Uani 1 1 d .
H10A H 0.5567 0.3549 0.2164 0.042 Uiso 1 1 calc R
H10B H 0.5542 0.3204 0.3178 0.042 Uiso 1 1 calc R
H10C H 0.4533 0.2982 0.2504 0.042 Uiso 1 1 calc R
C13 C 0.71950(10) 0.14638(9) -0.09695(8) 0.0141(2) Uani 1 1 d .
C23 C 0.71400(11) 0.24360(9) -0.10014(9) 0.0164(2) Uani 1 1 d .
C33 C 0.71462(12) 0.28611(10) -0.18369(10) 0.0205(3) Uani 1 1 d .
H33A H 0.7090 0.3515 -0.1874 0.025 Uiso 1 1 calc R
C43 C 0.72334(12) 0.23485(11) -0.26159(10) 0.0215(3) Uani 1 1 d .
H43A H 0.7255 0.2651 -0.3177 0.026 Uiso 1 1 calc R
C53 C 0.72881(11) 0.13982(10) -0.25673(9) 0.0186(2) Uani 1 1 d .
H53A H 0.7349 0.1050 -0.3101 0.022 Uiso 1 1 calc R
C63 C 0.72568(11) 0.09371(10) -0.17532(9) 0.0154(2) Uani 1 1 d .
C73 C 0.71629(12) 0.30105(10) -0.01583(10) 0.0195(3) Uani 1 1 d .
H73A H 0.7938 0.3101 0.0040 0.023 Uiso 1 1 calc R
H73B H 0.6797 0.2657 0.0314 0.023 Uiso 1 1 calc R
C83 C 0.66152(15) 0.39561(11) -0.02429(11) 0.0269(3) Uani 1 1 d .
H83A H 0.6589 0.4245 0.0347 0.040 Uiso 1 1 calc R
H83B H 0.5867 0.3882 -0.0491 0.040 Uiso 1 1 calc R
H83C H 0.7038 0.4349 -0.0639 0.040 Uiso 1 1 calc R
C93 C 0.73942(12) -0.00985(10) -0.17380(9) 0.0180(2) Uani 1 1 d .
H93A H 0.7035 -0.0368 -0.2279 0.022 Uiso 1 1 calc R
H93B H 0.7033 -0.0356 -0.1210 0.022 Uiso 1 1 calc R
C103 C 0.86071(13) -0.03605(11) -0.17039(12) 0.0255(3) Uani 1 1 d .
H10D H 0.8679 -0.1035 -0.1716 0.038 Uiso 1 1 calc R
H10E H 0.8954 -0.0120 -0.1154 0.038 Uiso 1 1 calc R
H10F H 0.8968 -0.0095 -0.2220 0.038 Uiso 1 1 calc R
N14 N 0.44457(9) 0.08408(8) 0.00403(7) 0.01346(19) Uani 1 1 d .
C14 C 0.38039(10) 0.16277(9) -0.00005(8) 0.0141(2) Uani 1 1 d .
C24 C 0.42554(12) 0.25036(10) 0.01695(12) 0.0252(3) Uani 1 1 d .
H24A H 0.5017 0.2556 0.0315 0.030 Uiso 1 1 calc R
C34 C 0.36130(14) 0.32968(11) 0.01293(13) 0.0289(3) Uani 1 1 d .
H34A H 0.3941 0.3881 0.0248 0.035 Uiso 1 1 calc R
C44 C 0.25038(12) 0.32469(10) -0.00809(10) 0.0218(3) Uani 1 1 d .
H44A H 0.2066 0.3790 -0.0107 0.026 Uiso 1 1 calc R
C54 C 0.20428(12) 0.23881(10) -0.02528(10) 0.0207(3) Uani 1 1 d .
H54A H 0.1281 0.2344 -0.0399 0.025 Uiso 1 1 calc R
C64 C 0.26743(11) 0.15898(10) -0.02154(10) 0.0184(2) Uani 1 1 d .
H64A H 0.2338 0.1009 -0.0337 0.022 Uiso 1 1 calc R

loop_
_atom_site_aniso_label
_atom_site_aniso_U_11
_atom_site_aniso_U_22
_atom_site_aniso_U_33
_atom_site_aniso_U_23
_atom_site_aniso_U_13
_atom_site_aniso_U_12
Fe1 0.01066(8) 0.01170(8) 0.01280(8) 0.00028(6) -0.00004(5) -0.00036(6)
N11 0.0132(4) 0.0146(5) 0.0132(4) 0.0000(4) 0.0015(3) 0.0002(4)
N21 0.0129(4) 0.0143(5) 0.0133(4) 0.0009(4) -0.0001(3) -0.0005(4)
C11 0.0180(6) 0.0288(7) 0.0145(5) 0.0022(5) -0.0018(4) 0.0017(5)
C21 0.0148(5) 0.0145(5) 0.0124(5) 0.0002(4) 0.0004(4) 0.0006(4)
C31 0.0113(5) 0.0174(6) 0.0157(5) 0.0003(4) -0.0006(4) -0.0003(4)
C41 0.0127(5) 0.0143(5) 0.0149(5) -0.0010(4) 0.0014(4) -0.0003(4)
C51 0.0136(5) 0.0216(6) 0.0189(6) 0.0015(5) 0.0015(4) -0.0023(5)
C12 0.0136(5) 0.0171(5) 0.0116(5) 0.0011(4) 0.0005(4) -0.0001(4)
C22 0.0149(5) 0.0177(6) 0.0141(5) 0.0017(5) 0.0001(4) -0.0004(4)
C32 0.0190(6) 0.0240(7) 0.0146(5) 0.0040(5) 0.0019(4) -0.0026(5)
C42 0.0169(6) 0.0319(8) 0.0147(5) -0.0007(5) 0.0033(4) -0.0015(5)
C52 0.0175(6) 0.0237(7) 0.0172(6) -0.0042(5) 0.0028(4) 0.0018(5)
C62 0.0169(6) 0.0172(6) 0.0155(5) -0.0004(4) 0.0010(4) 0.0006(4)
C72 0.0260(7) 0.0160(6) 0.0186(6) 0.0026(5) 0.0017(5) 0.0005(5)
C82 0.0351(9) 0.0222(7) 0.0307(8) 0.0083(6) 0.0030(7) 0.0041(6)
C92 0.0317(8) 0.0165(6) 0.0281(7) 0.0005(5) 0.0118(6) 0.0001(6)
C102 0.0296(8) 0.0200(7) 0.0343(8) -0.0013(6) 0.0058(6) 0.0029(6)
C13 0.0114(5) 0.0172(6) 0.0137(5) 0.0019(4) 0.0001(4) -0.0012(4)
C23 0.0170(6) 0.0161(6) 0.0163(5) 0.0014(4) 0.0005(4) -0.0011(4)
C33 0.0229(7) 0.0178(6) 0.0208(6) 0.0054(5) 0.0009(5) -0.0017(5)
C43 0.0239(7) 0.0242(7) 0.0165(6) 0.0058(5) 0.0010(5) -0.0003(5)
C53 0.0184(6) 0.0233(7) 0.0140(5) 0.0003(5) 0.0006(4) -0.0018(5)
C63 0.0137(5) 0.0180(6) 0.0146(5) 0.0001(4) 0.0007(4) -0.0010(4)
C73 0.0231(6) 0.0156(6) 0.0199(6) -0.0001(5) 0.0018(5) -0.0018(5)
C83 0.0351(9) 0.0169(7) 0.0289(8) -0.0003(6) 0.0038(6) 0.0012(6)
C93 0.0203(6) 0.0169(6) 0.0170(6) -0.0021(5) 0.0020(5) -0.0010(5)
C103 0.0215(7) 0.0214(7) 0.0333(8) -0.0058(6) -0.0043(6) 0.0032(5)
N14 0.0123(4) 0.0133(5) 0.0148(4) 0.0009(4) -0.0003(3) 0.0009(4)
C14 0.0143(5) 0.0131(5) 0.0149(5) 0.0005(4) 0.0008(4) 0.0015(4)
C24 0.0161(6) 0.0159(6) 0.0434(9) -0.0022(6) -0.0035(6) -0.0003(5)
C34 0.0254(7) 0.0137(6) 0.0475(10) -0.0021(6) -0.0028(7) 0.0016(5)
C44 0.0231(7) 0.0181(6) 0.0243(7) 0.0025(5) 0.0028(5) 0.0066(5)
C54 0.0155(6) 0.0221(7) 0.0245(7) 0.0018(5) -0.0012(5) 0.0033(5)
C64 0.0150(6) 0.0174(6) 0.0227(6) 0.0004(5) -0.0020(5) 0.0013(4)

loop_
_atom_type_symbol
_atom_type_description
_atom_type_scat_dispersion_real
_atom_type_scat_dispersion_imag
_atom_type_scat_source
C C 0.0033 0.0016 'International Tables Vol C Tables 4.2.6.8 and 6.1.1.4'
H H 0.0000 0.0000 'International Tables Vol C Tables 4.2.6.8 and 6.1.1.4'
N N 0.0061 0.0033 'International Tables Vol C Tables 4.2.6.8 and 6.1.1.4'
Fe Fe 0.3463 0.8444 'International Tables Vol C Tables 4.2.6.8 and 6.1.1.4'

loop_
_geom_angle_atom_site_label_1
_geom_angle_atom_site_label_2
_geom_angle_atom_site_label_3
_geom_angle
_geom_angle_site_symmetry_1
_geom_angle_site_symmetry_3
N14 Fe1 N14 94.77(5) . 3_655
N14 Fe1 N11 121.65(5) . .
N14 Fe1 N11 111.55(5) 3_655 .
N14 Fe1 N21 121.68(5) . .
N14 Fe1 N21 116.78(5) 3_655 .
N11 Fe1 N21 92.00(4) . .
N14 Fe1 Fe1 47.93(3) . 3_655
N14 Fe1 Fe1 46.84(3) 3_655 3_655
N11 Fe1 Fe1 131.13(3) . 3_655
N21 Fe1 Fe1 136.06(3) . 3_655
C21 N11 C12 115.56(11) . .
C21 N11 Fe1 122.42(8) . .
C12 N11 Fe1 122.00(8) . .
C41 N21 C13 117.42(10) . .
C41 N21 Fe1 122.33(9) . .
C13 N21 Fe1 120.22(8) . .
C21 C11 H11A 109.5 . .
C21 C11 H11B 109.5 . .
H11A C11 H11B 109.5 . .
C21 C11 H11C 109.5 . .
H11A C11 H11C 109.5 . .
H11B C11 H11C 109.5 . .
N11 C21 C31 123.90(12) . .
N11 C21 C11 119.83(11) . .
C31 C21 C11 116.20(12) . .
C41 C31 C21 127.85(12) . .
C41 C31 H31A 116.1 . .
C21 C31 H31A 116.1 . .
N21 C41 C31 124.12(11) . .
N21 C41 C51 121.01(12) . .
C31 C41 C51 114.81(11) . .
C41 C51 H51A 109.5 . .
C41 C51 H51B 109.5 . .
H51A C51 H51B 109.5 . .
C41 C51 H51C 109.5 . .
H51A C51 H51C 109.5 . .
H51B C51 H51C 109.5 . .
C62 C12 C22 122.19(11) . .
C62 C12 N11 117.43(11) . .
C22 C12 N11 120.29(12) . .
C32 C22 C12 117.42(13) . .
C32 C22 C72 122.18(12) . .
C12 C22 C72 120.40(11) . .
C42 C32 C22 121.25(13) . .
C42 C32 H32A 119.4 . .
C22 C32 H32A 119.4 . .
C32 C42 C52 120.22(13) . .
C32 C42 H42A 119.9 . .
C52 C42 H42A 119.9 . .
C42 C52 C62 120.57(13) . .
C42 C52 H52A 119.7 . .
C62 C52 H52A 119.7 . .
C52 C62 C12 118.23(13) . .
C52 C62 C92 122.65(13) . .
C12 C62 C92 119.06(12) . .
C22 C72 C82 116.03(13) . .
C22 C72 H72A 108.3 . .
C82 C72 H72A 108.3 . .
C22 C72 H72B 108.3 . .
C82 C72 H72B 108.3 . .
H72A C72 H72B 107.4 . .
C72 C82 H82A 109.5 . .
C72 C82 H82B 109.5 . .
H82A C82 H82B 109.5 . .
C72 C82 H82C 109.5 . .
H82A C82 H82C 109.5 . .
H82B C82 H82C 109.5 . .
C102 C92 C62 116.88(13) . .
C102 C92 H92A 108.1 . .
C62 C92 H92A 108.1 . .
C102 C92 H92B 108.1 . .
C62 C92 H92B 108.1 . .
H92A C92 H92B 107.3 . .
C92 C102 H10A 109.5 . .
C92 C102 H10B 109.5 . .
H10A C102 H10B 109.5 . .
C92 C102 H10C 109.5 . .
H10A C102 H10C 109.5 . .
H10B C102 H10C 109.5 . .
C63 C13 C23 121.13(12) . .
C63 C13 N21 119.03(12) . .
C23 C13 N21 119.80(11) . .
C33 C23 C13 117.96(13) . .
C33 C23 C73 120.50(13) . .
C13 C23 C73 121.38(12) . .
C43 C33 C23 121.44(14) . .
C43 C33 H33A 119.3 . .
C23 C33 H33A 119.3 . .
C53 C43 C33 119.50(13) . .
C53 C43 H43A 120.3 . .
C33 C43 H43A 120.3 . .
C43 C53 C63 121.44(13) . .
C43 C53 H53A 119.3 . .
C63 C53 H53A 119.3 . .
C53 C63 C13 118.49(13) . .
C53 C63 C93 118.90(12) . .
C13 C63 C93 122.37(12) . .
C23 C73 C83 115.24(13) . .
C23 C73 H73A 108.5 . .
C83 C73 H73A 108.5 . .
C23 C73 H73B 108.5 . .
C83 C73 H73B 108.5 . .
H73A C73 H73B 107.5 . .
C73 C83 H83A 109.5 . .
C73 C83 H83B 109.5 . .
H83A C83 H83B 109.5 . .
C73 C83 H83C 109.5 . .
H83A C83 H83C 109.5 . .
H83B C83 H83C 109.5 . .
C63 C93 C103 110.76(12) . .
C63 C93 H93A 109.5 . .
C103 C93 H93A 109.5 . .
C63 C93 H93B 109.5 . .
C103 C93 H93B 109.5 . .
H93A C93 H93B 108.1 . .
C93 C103 H10D 109.5 . .
C93 C103 H10E 109.5 . .
H10D C103 H10E 109.5 . .
C93 C103 H10F 109.5 . .
H10D C103 H10F 109.5 . .
H10E C103 H10F 109.5 . .
C14 N14 Fe1 143.75(9) . .
C14 N14 Fe1 130.90(9) . 3_655
Fe1 N14 Fe1 85.23(5) . 3_655
N14 C14 C24 121.22(12) . .
N14 C14 C64 121.83(12) . .
C24 C14 C64 116.96(12) . .
C34 C24 C14 121.41(14) . .
C34 C24 H24A 119.3 . .
C14 C24 H24A 119.3 . .
C44 C34 C24 120.88(15) . .
C44 C34 H34A 119.6 . .
C24 C34 H34A 119.6 . .
C34 C44 C54 118.57(13) . .
C34 C44 H44A 120.7 . .
C54 C44 H44A 120.7 . .
C44 C54 C64 121.19(13) . .
C44 C54 H54A 119.4 . .
C64 C54 H54A 119.4 . .
C54 C64 C14 120.99(13) . .
C54 C64 H64A 119.5 . .
C14 C64 H64A 119.5 . .

loop_
_geom_bond_atom_site_label_1
_geom_bond_atom_site_label_2
_geom_bond_distance
_geom_bond_site_symmetry_2
Fe1 N14 1.8775(11) .
Fe1 N14 1.9105(11) 3_655
Fe1 N11 2.0189(11) .
Fe1 N21 2.0340(11) .
Fe1 Fe1 2.5649(4) 3_655
N11 C21 1.3327(17) .
N11 C12 1.4374(16) .
N21 C41 1.3330(17) .
N21 C13 1.4373(16) .
C11 C21 1.5123(19) .
C11 H11A 0.9800 .
C11 H11B 0.9800 .
C11 H11C 0.9800 .
C21 C31 1.4034(18) .
C31 C41 1.3996(18) .
C31 H31A 0.9500 .
C41 C51 1.5161(18) .
C51 H51A 0.9800 .
C51 H51B 0.9800 .
C51 H51C 0.9800 .
C12 C62 1.4039(19) .
C12 C22 1.4048(18) .
C22 C32 1.3979(18) .
C22 C72 1.509(2) .
C32 C42 1.386(2) .
C32 H32A 0.9500 .
C42 C52 1.391(2) .
C42 H42A 0.9500 .
C52 C62 1.3929(19) .
C52 H52A 0.9500 .
C62 C92 1.515(2) .
C72 C82 1.517(2) .
C72 H72A 0.9900 .
C72 H72B 0.9900 .
C82 H82A 0.9800 .
C82 H82B 0.9800 .
C82 H82C 0.9800 .
C92 C102 1.513(2) .
C92 H92A 0.9900 .
C92 H92B 0.9900 .
C102 H10A 0.9800 .
C102 H10B 0.9800 .
C102 H10C 0.9800 .
C13 C63 1.4046(18) .
C13 C23 1.4090(19) .
C23 C33 1.3961(19) .
C23 C73 1.5127(19) .
C33 C43 1.391(2) .
C33 H33A 0.9500 .
C43 C53 1.379(2) .
C43 H43A 0.9500 .
C53 C63 1.3928(19) .
C53 H53A 0.9500 .
C63 C93 1.508(2) .
C73 C83 1.526(2) .
C73 H73A 0.9900 .
C73 H73B 0.9900 .
C83 H83A 0.9800 .
C83 H83B 0.9800 .
C83 H83C 0.9800 .
C93 C103 1.526(2) .
C93 H93A 0.9900 .
C93 H93B 0.9900 .
C103 H10D 0.9800 .
C103 H10E 0.9800 .
C103 H10F 0.9800 .
N14 C14 1.3818(17) .
N14 Fe1 1.9105(11) 3_655
C14 C24 1.402(2) .
C14 C64 1.4055(19) .
C24 C34 1.390(2) .
C24 H24A 0.9500 .
C34 C44 1.381(2) .
C34 H34A 0.9500 .
C44 C54 1.385(2) .
C44 H44A 0.9500 .
C54 C64 1.388(2) .
C54 H54A 0.9500 .
C64 H64A 0.9500 .

loop_
_geom_torsion_atom_site_label_1
_geom_torsion_atom_site_label_2
_geom_torsion_atom_site_label_3
_geom_torsion_atom_site_label_4
_geom_torsion
_geom_torsion_site_symmetry_1
_geom_torsion_site_symmetry_4
N14 Fe1 N11 C21 -155.40(10) . .
N14 Fe1 N11 C21 94.20(11) 3_655 .
N21 Fe1 N11 C21 -25.70(11) . .
Fe1 Fe1 N11 C21 145.04(9) 3_655 .
N14 Fe1 N11 C12 25.89(12) . .
N14 Fe1 N11 C12 -84.50(10) 3_655 .
N21 Fe1 N11 C12 155.60(10) . .
Fe1 Fe1 N11 C12 -33.66(12) 3_655 .
N14 Fe1 N21 C41 152.54(10) . .
N14 Fe1 N21 C41 -92.57(11) 3_655 .
N11 Fe1 N21 C41 22.86(11) . .
Fe1 Fe1 N21 C41 -147.08(8) 3_655 .
N14 Fe1 N21 C13 -29.12(11) . .
N14 Fe1 N21 C13 85.77(10) 3_655 .
N11 Fe1 N21 C13 -158.80(10) . .
Fe1 Fe1 N21 C13 31.26(12) 3_655 .
C12 N11 C21 C31 -167.62(12) . .
Fe1 N11 C21 C31 13.60(18) . .
C12 N11 C21 C11 9.15(18) . .
Fe1 N11 C21 C11 -169.63(10) . .
N11 C21 C31 C41 12.3(2) . .
C11 C21 C31 C41 -164.57(13) . .
C13 N21 C41 C31 173.92(12) . .
Fe1 N21 C41 C31 -7.69(18) . .
C13 N21 C41 C51 -3.00(18) . .
Fe1 N21 C41 C51 175.38(9) . .
C21 C31 C41 N21 -15.6(2) . .
C21 C31 C41 C51 161.53(13) . .
C21 N11 C12 C62 87.15(15) . .
Fe1 N11 C12 C62 -94.06(13) . .
C21 N11 C12 C22 -89.47(15) . .
Fe1 N11 C12 C22 89.31(13) . .
C62 C12 C22 C32 -3.3(2) . .
N11 C12 C22 C32 173.16(12) . .
C62 C12 C22 C72 176.70(13) . .
N11 C12 C22 C72 -6.84(19) . .
C12 C22 C32 C42 2.6(2) . .
C72 C22 C32 C42 -177.37(13) . .
C22 C32 C42 C52 0.3(2) . .
C32 C42 C52 C62 -2.8(2) . .
C42 C52 C62 C12 2.1(2) . .
C42 C52 C62 C92 -175.16(14) . .
C22 C12 C62 C52 1.0(2) . .
N11 C12 C62 C52 -175.59(12) . .
C22 C12 C62 C92 178.36(13) . .
N11 C12 C62 C92 1.81(19) . .
C32 C22 C72 C82 -27.2(2) . .
C12 C22 C72 C82 152.83(14) . .
C52 C62 C92 C102 -17.3(2) . .
C12 C62 C92 C102 165.40(14) . .
C41 N21 C13 C63 97.88(14) . .
Fe1 N21 C13 C63 -80.54(13) . .
C41 N21 C13 C23 -79.87(15) . .
Fe1 N21 C13 C23 101.71(12) . .
C63 C13 C23 C33 0.14(19) . .
N21 C13 C23 C33 177.84(12) . .
C63 C13 C23 C73 -175.16(12) . .
N21 C13 C23 C73 2.54(19) . .
C13 C23 C33 C43 -1.7(2) . .
C73 C23 C33 C43 173.65(13) . .
C23 C33 C43 C53 1.6(2) . .
C33 C43 C53 C63 0.1(2) . .
C43 C53 C63 C13 -1.6(2) . .
C43 C53 C63 C93 -176.05(13) . .
C23 C13 C63 C53 1.45(19) . .
N21 C13 C63 C53 -176.26(12) . .
C23 C13 C63 C93 175.73(12) . .
N21 C13 C63 C93 -1.98(18) . .
C33 C23 C73 C83 30.46(19) . .
C13 C23 C73 C83 -154.36(13) . .
C53 C63 C93 C103 84.74(16) . .
C13 C63 C93 C103 -89.52(15) . .
N14 Fe1 N14 C14 -175.87(17) 3_655 .
N11 Fe1 N14 C14 65.15(16) . .
N21 Fe1 N14 C14 -50.23(16) . .
Fe1 Fe1 N14 C14 -175.87(17) 3_655 .
N14 Fe1 N14 Fe1 0.0 3_655 3_655
N11 Fe1 N14 Fe1 -118.98(5) . 3_655
N21 Fe1 N14 Fe1 125.65(5) . 3_655
Fe1 N14 C14 C24 6.7(2) . .
Fe1 N14 C14 C24 -167.84(11) 3_655 .
Fe1 N14 C14 C64 -173.46(11) . .
Fe1 N14 C14 C64 11.98(19) 3_655 .
N14 C14 C24 C34 180.00(15) . .
C64 C14 C24 C34 0.2(2) . .
C14 C24 C34 C44 0.0(3) . .
C24 C34 C44 C54 -0.1(3) . .
C34 C44 C54 C64 0.1(2) . .
C44 C54 C64 C14 0.1(2) . .
N14 C14 C64 C54 179.98(13) . .
C24 C14 C64 C54 -0.2(2) . .
